data_1553116
loop_
_publ_author_name
'Wei, Yuanqing'
'Zhou, Xiaoxi'
'Hong, Guangning'
'Chen, Zhixin'
'Zhang, Hong'
'Xia, Haiping'

_publ_section_title
;
 Reactions of osmapyridinium with terminal alkynes
;
_journal_issue 5
_journal_name_full 'Organic Chemistry Frontiers'
_journal_page_first 560
_journal_paper_doi 10.1039/C5QO00052A
_journal_volume 2
_journal_year 2015
_chemical_absolute_configuration ad
_chemical_formula_moiety 'C51 H53 Cl2 N3 Os P, C H2 Cl2, B F4'
_chemical_formula_sum 'C52 H55 B Cl4 F4 N3 Os P'
_chemical_formula_weight 1171.77
_space_group_crystal_system monoclinic
_space_group_IT_number 9
_space_group_name_Hall 'C -2yc'
_space_group_name_H-M_alt 'C 1 c 1'
_atom_sites_solution_hydrogens geom
_atom_sites_solution_primary heavy
_atom_sites_solution_secondary difmap
_audit_creation_date 2015-02-07
_audit_creation_method
;
Olex2 1.2
(compiled 2014.12.26 svn.r3119 for OlexSys, GUI svn.r4975)
;
_audit_update_record
;
2015-02-11 deposited with the CCDC.
2015-03-26 downloaded from the CCDC.
;
_cell_angle_alpha 90.00
_cell_angle_beta 111.0040(10)
_cell_angle_gamma 90.00
_cell_formula_units_Z 4
_cell_length_a 19.3445(9)
_cell_length_b 16.8974(6)
_cell_length_c 16.1902(7)
_cell_measurement_temperature 173(2)
_cell_volume 4940.5(4)
_computing_molecular_graphics 'Olex2 (Dolomanov et al., 2009)'
_computing_publication_material 'Olex2 (Dolomanov et al., 2009)'
_computing_structure_refinement 'XL (Sheldrick, 2008)'
_computing_structure_solution 'XS (Sheldrick, 2008)'
_diffrn_ambient_temperature 173(2)
_diffrn_measured_fraction_theta_full 0.997
_diffrn_measured_fraction_theta_max 0.997
_diffrn_measurement_device_type 'multiwire proportional'
_diffrn_measurement_method 'phi and omega scans'
_diffrn_radiation_monochromator graphite
_diffrn_radiation_type MoK\a
_diffrn_radiation_wavelength 0.71073
_diffrn_reflns_av_R_equivalents 0.0439
_diffrn_reflns_av_unetI/netI 0.0763
_diffrn_reflns_limit_h_max 22
_diffrn_reflns_limit_h_min -22
_diffrn_reflns_limit_k_max 20
_diffrn_reflns_limit_k_min -20
_diffrn_reflns_limit_l_max 19
_diffrn_reflns_limit_l_min -19
_diffrn_reflns_number 18915
_diffrn_reflns_theta_full 24.99
_diffrn_reflns_theta_max 24.99
_diffrn_reflns_theta_min 3.25
_diffrn_source 'fine-focus sealed tube'
_exptl_absorpt_coefficient_mu 2.884
_exptl_absorpt_correction_T_max 0.315
_exptl_absorpt_correction_T_min 0.137
_exptl_absorpt_correction_type multi-scan
_exptl_crystal_colour red
_exptl_crystal_colour_primary red
_exptl_crystal_density_diffrn 1.575
_exptl_crystal_density_method 'not measured'
_exptl_crystal_description plate
_exptl_crystal_F_000 2352
_exptl_crystal_size_max 1.0
_exptl_crystal_size_mid 0.6
_exptl_crystal_size_min 0.4
_refine_diff_density_max 1.433
_refine_diff_density_min -1.148
_refine_diff_density_rms 0.098
_refine_ls_abs_structure_details 'Flack H D (1983), Acta Cryst. A39, 876-881'
_refine_ls_abs_structure_Flack 0.005(7)
_refine_ls_extinction_method none
_refine_ls_goodness_of_fit_ref 1.091
_refine_ls_hydrogen_treatment constr
_refine_ls_matrix_type full
_refine_ls_number_parameters 596
_refine_ls_number_reflns 7754
_refine_ls_number_restraints 47
_refine_ls_restrained_S_all 1.115
_refine_ls_R_factor_all 0.0439
_refine_ls_R_factor_gt 0.0344
_refine_ls_shift/su_max 0.012
_refine_ls_shift/su_mean 0.000
_refine_ls_structure_factor_coef Fsqd
_refine_ls_weighting_details 'calc w=1/[\s^2^(Fo^2^)+(0.0304P)^2^+0.0000P] where P=(Fo^2^+2Fc^2^)/3'
_refine_ls_weighting_scheme calc
_refine_ls_wR_factor_gt 0.0737
_refine_ls_wR_factor_ref 0.0858
_reflns_number_gt 6954
_reflns_number_total 7754
_reflns_threshold_expression >2sigma(I)
_cod_data_source_file c5qo00052a2.cif
_cod_data_source_block 1
_cod_database_code 1553116
_olex2_refinement_description
;
1. Fixed Uiso
 At 1.2 times of:
  All C(H) groups, All C(H,H) groups, All N(H) groups
 At 1.5 times of:
  All C(H,H,H) groups
2. Restrained distances
 C35-C36
 1.54 with sigma of 0.02
 C32-C33
 1.54 with sigma of 0.02
 C32-N3
 1.47 with sigma of 0.02
3. Uiso/Uaniso restraints and constraints
Uanis(C37) \\sim Ueq, Uanis(C32) \\sim Ueq, Uanis(C33) \\sim Ueq, Uanis(C34)
\\sim Ueq: with sigma of 0.02 and sigma for terminal atoms of 0.04
Uanis(C36) \\sim Ueq, Uanis(C35) \\sim Ueq: with sigma of 0.01 and sigma for
terminal atoms of 0.02
Uanis(C45) \\sim Ueq: with sigma of 0.01 and sigma for terminal atoms of 0.02
4.a Ternary CH refined with riding coordinates:
 C42(H42), C32(H32)
4.b Secondary CH2 refined with riding coordinates:
 C100(H10A,H10B), C46(H46A,H46B), C47(H47A,H47B), C43(H43A,H43B), C44(H44A,
 H44B), C45(H45A,H45B), C37(H37A,H37B), C34(H34A,H34B), C35(H35A,H35B),
 C33(H33A,H33B), C36(H36A,H36B)
4.c Aromatic/amide H refined with riding coordinates:
 C15(H15), C14(H14), C322(H322), C6(H6), C26(H26), C312(H312), C12(H12),
 C303(H303), C304(H304), C16(H16), C1(H1), C324(H324), C306(H306), C316(H316),
 C326(H326), C302(H302), C314(H314), C25(H25), C323(H323), C315(H315), C13(H13),
  C305(H305), C24(H24), C22(H22), C23(H23), C325(H325), N1(H1A), C313(H313)
4.d Idealised Me refined as rotating group:
 C5(H5A,H5B,H5C)
;
_olex2_submission_special_instructions 'No special instructions were received'

loop_
_space_group_symop_id
_space_group_symop_operation_xyz
1 'x, y, z'
2 'x, -y, z+1/2'
3 'x+1/2, y+1/2, z'
4 'x+1/2, -y+1/2, z+1/2'

loop_
_atom_site_label
_atom_site_type_symbol
_atom_site_fract_x
_atom_site_fract_y
_atom_site_fract_z
_atom_site_U_iso_or_equiv
_atom_site_adp_type
_atom_site_occupancy
_atom_site_calc_flag
_atom_site_refinement_flags_posn
_atom_site_refinement_flags_adp
C15 C 0.0747(5) 0.5100(5) 0.2361(6) 0.050(3) Uani 1 d . .
H15 H 0.1163 0.5339 0.2311 0.060 Uiso 1 calc R .
C14 C 0.0119(6) 0.5541(5) 0.2230(5) 0.052(3) Uani 1 d . .
H14 H 0.0115 0.6081 0.2119 0.062 Uiso 1 calc R .
C42 C -0.0827(5) 0.0008(4) 0.4487(5) 0.038(2) Uani 1 d . .
H42 H -0.0545 0.0079 0.5119 0.045 Uiso 1 calc R .
C3 C 0.0120(4) 0.3071(4) 0.2906(4) 0.0246(16) Uani 1 d . .
C322 C 0.0684(4) 0.4767(4) 0.4631(4) 0.0300(17) Uani 1 d . .
H322 H 0.0282 0.4979 0.4175 0.036 Uiso 1 calc R .
C4 C 0.0863(4) 0.2659(4) 0.3422(4) 0.0268(16) Uani 1 d . .
C6 C -0.0904(4) 0.2132(4) 0.2352(4) 0.0254(16) Uani 1 d . .
H6 H -0.1242 0.1760 0.2015 0.031 Uiso 1 calc R .
C11 C 0.0143(4) 0.3935(4) 0.2629(6) 0.0269(19) Uani 1 d . .
C26 C -0.1151(5) 0.2643(4) 0.0526(4) 0.0313(18) Uani 1 d . .
H26 H -0.1549 0.2454 0.0662 0.038 Uiso 1 calc R .
C41 C -0.0355(4) 0.0869(5) 0.3472(4) 0.0272(17) Uani 1 d . .
C312 C -0.0838(5) 0.2776(4) 0.5675(4) 0.038(2) Uani 1 d . .
H312 H -0.1154 0.3210 0.5567 0.046 Uiso 1 calc R .
C12 C -0.0493(5) 0.4379(5) 0.2458(5) 0.034(2) Uani 1 d . .
H12 H -0.0919 0.4135 0.2473 0.041 Uiso 1 calc R .
C303 C -0.2288(4) 0.4498(5) 0.3665(5) 0.041(2) Uani 1 d . .
H303 H -0.2743 0.4439 0.3209 0.050 Uiso 1 calc R .
C304 C -0.2200(5) 0.5062(4) 0.4336(5) 0.035(2) Uani 1 d . .
H304 H -0.2609 0.5353 0.4334 0.042 Uiso 1 calc R .
C5 C 0.1570(4) 0.3062(4) 0.3998(4) 0.0319(17) Uani 1 d . .
H5A H 0.1926 0.3041 0.3711 0.048 Uiso 1 calc GR .
H5B H 0.1764 0.2796 0.4558 0.048 Uiso 1 calc GR .
H5C H 0.1467 0.3604 0.4089 0.048 Uiso 1 calc GR .
C2 C -0.0325(4) 0.2988(4) 0.3531(4) 0.0245(15) Uani 1 d . .
C16 C 0.0764(5) 0.4285(5) 0.2572(5) 0.035(2) Uani 1 d . .
H16 H 0.1192 0.3990 0.2671 0.042 Uiso 1 calc R .
C1 C -0.0863(4) 0.2432(4) 0.3210(4) 0.0223(15) Uani 1 d . .
H1 H -0.1169 0.2262 0.3505 0.027 Uiso 1 calc R .
C324 C 0.1933(5) 0.4847(6) 0.5618(6) 0.048(3) Uani 1 d . .
H324 H 0.2386 0.5109 0.5821 0.057 Uiso 1 calc R .
C21 C -0.0458(5) 0.2730(4) 0.1186(4) 0.0301(18) Uani 1 d . .
C311 C -0.0301(4) 0.2736(4) 0.5293(4) 0.0233(15) Uani 1 d . .
C306 C -0.0921(4) 0.4742(4) 0.5007(4) 0.0289(17) Uani 1 d . .
H306 H -0.0461 0.4835 0.5442 0.035 Uiso 1 calc R .
C316 C 0.0170(4) 0.2079(4) 0.5457(4) 0.0301(17) Uani 1 d . .
H316 H 0.0515 0.2039 0.5182 0.036 Uiso 1 calc R .
C326 C 0.1189(4) 0.3744(4) 0.5696(5) 0.0303(18) Uani 1 d . .
H326 H 0.1136 0.3267 0.5955 0.036 Uiso 1 calc R .
C302 C -0.1697(4) 0.4037(4) 0.3690(4) 0.0309(18) Uani 1 d . .
H302 H -0.1750 0.3650 0.3262 0.037 Uiso 1 calc R .
C301 C -0.1008(4) 0.4158(4) 0.4373(4) 0.0242(15) Uani 1 d . .
C314 C -0.0407(5) 0.1538(5) 0.6412(5) 0.046(2) Uani 1 d . .
H314 H -0.0433 0.1146 0.6803 0.056 Uiso 1 calc R .
C25 C -0.1241(5) 0.2843(4) -0.0339(5) 0.043(2) Uani 1 d . .
H25 H -0.1702 0.2772 -0.0781 0.051 Uiso 1 calc R .
C323 C 0.1339(4) 0.5169(5) 0.4921(5) 0.035(2) Uani 1 d . .
H323 H 0.1391 0.5645 0.4661 0.042 Uiso 1 calc R .
C315 C 0.0123(5) 0.1493(5) 0.6024(5) 0.042(2) Uani 1 d . .
H315 H 0.0448 0.1067 0.6147 0.051 Uiso 1 calc R .
C13 C -0.0508(5) 0.5173(5) 0.2267(5) 0.046(2) Uani 1 d . .
H13 H -0.0940 0.5462 0.2162 0.056 Uiso 1 calc R .
C305 C -0.1540(5) 0.5190(4) 0.4980(5) 0.035(2) Uani 1 d . .
H305 H -0.1493 0.5575 0.5407 0.041 Uiso 1 calc R .
C31 C 0.0468(5) 0.1324(4) 0.1631(6) 0.040(3) Uani 1 d . .
C24 C -0.0678(6) 0.3139(5) -0.0556(5) 0.047(2) Uani 1 d . .
H24 H -0.0756 0.3275 -0.1139 0.057 Uiso 1 calc R .
C22 C 0.0101(5) 0.3038(4) 0.0931(5) 0.041(2) Uani 1 d . .
H22 H 0.0567 0.3113 0.1363 0.049 Uiso 1 calc R .
C321 C 0.0605(4) 0.4041(4) 0.5006(4) 0.0257(16) Uani 1 d . .
C7 C -0.0346(4) 0.2499(4) 0.2113(4) 0.0252(16) Uani 1 d . .
C23 C 0.0002(6) 0.3236(5) 0.0082(6) 0.049(2) Uani 1 d . .
H23 H 0.0394 0.3435 -0.0060 0.059 Uiso 1 calc R .
C325 C 0.1851(4) 0.4140(5) 0.6010(5) 0.0374(19) Uani 1 d . .
H325 H 0.2243 0.3935 0.6483 0.045 Uiso 1 calc R .
N1 N 0.0836(3) 0.1903(3) 0.3358(4) 0.0280(14) Uani 1 d . .
H1A H 0.1210 0.1643 0.3703 0.034 Uiso 1 calc R .
N2 N -0.0532(4) 0.0543(4) 0.3976(4) 0.0350(15) Uani 1 d . .
N3 N 0.0788(5) 0.1294(5) 0.1133(5) 0.069(3) Uani 1 d D .
P1 P -0.02432(11) 0.34892(11) 0.45331(12) 0.0227(4) Uani 1 d . .
Cl1 Cl 0.07716(11) 0.01066(11) 0.29474(14) 0.0404(5) Uani 1 d . .
Cl2 Cl -0.10025(11) 0.04838(11) 0.14914(11) 0.0327(4) Uani 1 d . .
Os1 Os -0.00112(3) 0.127082(12) 0.25187(3) 0.02354(8) Uani 1 d . .
C313 C -0.0901(5) 0.2168(5) 0.6218(6) 0.050(2) Uani 1 d . .
H313 H -0.1275 0.2182 0.6453 0.060 Uiso 1 calc R .
Cl3 Cl 0.0699(2) 0.7431(2) 0.3382(2) 0.1082(13) Uani 1 d . .
Cl4 Cl 0.2253(3) 0.7180(3) 0.3767(4) 0.171(2) Uani 1 d . .
C100 C 0.1472(9) 0.7726(9) 0.3164(9) 0.121(6) Uani 1 d . .
H10A H 0.1566 0.8282 0.3309 0.145 Uiso 1 calc R .
H10B H 0.1378 0.7663 0.2538 0.145 Uiso 1 calc R .
F1 F 0.2899(3) 0.1225(3) 0.6433(4) 0.0575(15) Uani 1 d . .
F3 F 0.1830(4) 0.1456(4) 0.5302(4) 0.0801(19) Uani 1 d . .
F4 F 0.1841(4) 0.1384(4) 0.6705(5) 0.079(2) Uani 1 d . .
F5 F 0.2347(3) 0.2407(3) 0.6259(5) 0.092(2) Uani 1 d . .
B1 B 0.2229(5) 0.1616(6) 0.6165(6) 0.039(2) Uani 1 d . .
C46 C -0.2098(6) 0.0045(10) 0.3353(8) 0.106(6) Uani 1 d . .
H46A H -0.2614 0.0140 0.3269 0.127 Uiso 1 calc R .
H46B H -0.1969 0.0394 0.2955 0.127 Uiso 1 calc R .
C47 C -0.1630(6) 0.0253(8) 0.4289(6) 0.078(4) Uani 1 d . .
H47A H -0.1819 -0.0014 0.4694 0.094 Uiso 1 calc R .
H47B H -0.1654 0.0819 0.4377 0.094 Uiso 1 calc R .
C43 C -0.0749(6) -0.0824(5) 0.4234(5) 0.054(3) Uani 1 d . .
H43A H -0.0892 -0.1177 0.4618 0.064 Uiso 1 calc R .
H43B H -0.0232 -0.0925 0.4330 0.064 Uiso 1 calc R .
C44 C -0.1220(8) -0.1015(6) 0.3262(7) 0.080(4) Uani 1 d . .
H44A H -0.1038 -0.0722 0.2867 0.097 Uiso 1 calc R .
H44B H -0.1194 -0.1575 0.3149 0.097 Uiso 1 calc R .
C45 C -0.2018(9) -0.0778(10) 0.3110(9) 0.110(5) Uani 1 d . U
H45A H -0.2316 -0.0854 0.2490 0.131 Uiso 1 calc R .
H45B H -0.2211 -0.1126 0.3452 0.131 Uiso 1 calc R .
C37 C 0.1891(8) 0.2172(7) 0.1020(10) 0.098(5) Uani 1 d . U
H37A H 0.2183 0.2258 0.0650 0.118 Uiso 1 calc R .
H37B H 0.1620 0.2657 0.1009 0.118 Uiso 1 calc R .
C34 C 0.2173(8) 0.0600(7) 0.1636(10) 0.092(4) Uani 1 d . U
H34A H 0.2480 0.0168 0.1571 0.110 Uiso 1 calc R .
H34B H 0.1940 0.0428 0.2046 0.110 Uiso 1 calc R .
C35 C 0.2673(10) 0.1310(9) 0.2041(11) 0.132(6) Uani 1 d D U
H35A H 0.2865 0.1242 0.2678 0.158 Uiso 1 calc R .
H35B H 0.3092 0.1288 0.1847 0.158 Uiso 1 calc R .
C32 C 0.1307(9) 0.1510(10) 0.0569(8) 0.135(7) Uani 1 d D U
H32 H 0.1040 0.1582 -0.0067 0.162 Uiso 1 calc R .
C33 C 0.1620(11) 0.0746(9) 0.0816(12) 0.138(7) Uani 1 d D U
H33A H 0.1214 0.0390 0.0768 0.165 Uiso 1 calc R .
H33B H 0.1817 0.0583 0.0369 0.165 Uiso 1 calc R .
C36 C 0.2368(11) 0.2067(10) 0.1858(13) 0.156(7) Uani 1 d D U
H36A H 0.2111 0.2181 0.2261 0.187 Uiso 1 calc R .
H36B H 0.2768 0.2447 0.1975 0.187 Uiso 1 calc R .

loop_
_atom_site_aniso_label
_atom_site_aniso_U_11
_atom_site_aniso_U_22
_atom_site_aniso_U_33
_atom_site_aniso_U_23
_atom_site_aniso_U_13
_atom_site_aniso_U_12
C15 0.045(6) 0.042(5) 0.052(5) 0.014(4) 0.004(5) -0.024(4)
C14 0.062(7) 0.032(5) 0.046(5) 0.010(4) 0.000(5) 0.000(4)
C42 0.042(5) 0.041(5) 0.028(4) 0.024(3) 0.010(4) -0.001(4)
C3 0.023(4) 0.030(4) 0.017(3) 0.005(3) 0.003(3) 0.000(3)
C322 0.025(4) 0.029(4) 0.028(4) -0.008(3) 0.000(3) -0.001(3)
C4 0.026(4) 0.040(4) 0.017(3) -0.009(3) 0.010(3) -0.004(3)
C6 0.024(4) 0.019(3) 0.031(4) -0.001(3) 0.008(3) 0.004(3)
C11 0.033(6) 0.020(3) 0.027(4) -0.001(4) 0.010(4) -0.001(3)
C26 0.036(5) 0.028(4) 0.025(3) 0.001(3) 0.006(3) 0.003(3)
C41 0.027(4) 0.030(4) 0.024(3) 0.017(3) 0.007(3) 0.001(3)
C312 0.045(5) 0.037(4) 0.027(4) 0.005(3) 0.005(4) 0.008(4)
C12 0.032(5) 0.038(5) 0.025(4) 0.004(3) 0.002(4) -0.004(4)
C303 0.023(5) 0.050(5) 0.048(5) 0.003(4) 0.009(4) 0.010(4)
C304 0.038(5) 0.022(4) 0.046(5) 0.014(4) 0.016(4) 0.020(4)
C5 0.019(4) 0.039(4) 0.036(4) 0.003(3) 0.008(3) -0.005(3)
C2 0.027(4) 0.022(3) 0.027(4) -0.001(3) 0.013(3) 0.001(3)
C16 0.031(5) 0.039(5) 0.035(4) 0.008(4) 0.009(4) -0.010(4)
C1 0.021(4) 0.023(3) 0.028(3) 0.000(3) 0.014(3) 0.005(3)
C324 0.031(6) 0.067(7) 0.042(5) -0.037(5) 0.008(4) -0.019(5)
C21 0.045(5) 0.022(3) 0.025(4) -0.004(3) 0.015(4) 0.001(3)
C311 0.018(4) 0.029(4) 0.024(3) 0.002(3) 0.009(3) 0.001(3)
C306 0.021(4) 0.035(4) 0.023(3) 0.000(3) -0.001(3) 0.003(3)
C316 0.026(4) 0.029(4) 0.029(4) 0.002(3) 0.003(3) 0.006(3)
C326 0.024(4) 0.036(4) 0.024(4) -0.008(3) 0.000(3) 0.002(3)
C302 0.027(4) 0.030(4) 0.027(4) 0.004(3) 0.000(3) 0.009(3)
C301 0.026(4) 0.023(3) 0.025(3) 0.005(3) 0.010(3) 0.003(3)
C314 0.052(6) 0.041(5) 0.040(5) 0.017(4) 0.009(4) -0.004(4)
C25 0.054(6) 0.038(5) 0.025(4) 0.002(3) 0.002(4) 0.008(4)
C323 0.026(5) 0.039(5) 0.033(4) -0.015(4) 0.001(4) -0.005(4)
C315 0.046(6) 0.032(4) 0.036(4) 0.006(4) -0.001(4) 0.004(4)
C13 0.047(6) 0.039(5) 0.044(5) 0.002(4) 0.006(5) 0.007(4)
C305 0.039(5) 0.034(4) 0.034(4) -0.001(4) 0.016(4) 0.011(4)
C31 0.019(5) 0.035(5) 0.049(5) -0.013(4) -0.010(4) 0.002(3)
C24 0.073(7) 0.038(5) 0.027(4) 0.004(4) 0.014(5) 0.000(5)
C22 0.052(6) 0.039(4) 0.035(4) 0.004(4) 0.020(4) -0.007(4)
C321 0.025(4) 0.024(3) 0.028(3) -0.011(3) 0.009(3) -0.004(3)
C7 0.023(4) 0.035(4) 0.022(3) 0.008(3) 0.013(3) 0.005(3)
C23 0.078(8) 0.039(5) 0.050(5) -0.004(4) 0.046(6) -0.015(5)
C325 0.028(5) 0.040(4) 0.037(4) -0.013(4) 0.002(4) -0.003(4)
N1 0.032(4) 0.022(3) 0.028(3) 0.001(3) 0.007(3) 0.001(3)
N2 0.036(4) 0.030(3) 0.042(4) -0.007(3) 0.018(3) -0.004(3)
N3 0.052(6) 0.131(9) 0.047(5) -0.016(4) 0.044(5) -0.011(5)
P1 0.0210(10) 0.0230(9) 0.0227(9) -0.0004(8) 0.0060(8) 0.0019(8)
Cl1 0.0322(12) 0.0302(10) 0.0560(12) -0.0050(9) 0.0123(10) 0.0077(8)
Cl2 0.0309(11) 0.0355(10) 0.0303(9) -0.0114(8) 0.0091(8) -0.0054(8)
Os1 0.02160(13) 0.02424(12) 0.02617(12) -0.00254(15) 0.01025(9) -0.00108(15)
C313 0.042(6) 0.064(6) 0.049(5) 0.014(5) 0.023(5) -0.001(5)
Cl3 0.104(3) 0.122(3) 0.082(2) 0.010(2) 0.013(2) -0.046(2)
Cl4 0.140(5) 0.178(5) 0.244(6) 0.092(4) 0.129(5) 0.041(4)
C100 0.139(15) 0.129(12) 0.095(10) 0.048(9) 0.041(10) -0.024(11)
F1 0.038(3) 0.068(3) 0.064(3) 0.016(2) 0.016(3) 0.028(2)
F3 0.069(5) 0.101(5) 0.055(3) 0.007(3) 0.004(3) 0.016(3)
F4 0.052(4) 0.112(5) 0.086(5) 0.016(4) 0.041(4) 0.018(3)
F5 0.063(4) 0.044(3) 0.152(6) -0.016(4) 0.015(4) 0.005(3)
B1 0.023(5) 0.046(6) 0.049(6) 0.011(5) 0.011(4) 0.010(4)
C46 0.029(6) 0.200(17) 0.086(9) 0.071(11) 0.018(6) 0.007(9)
C47 0.042(6) 0.143(11) 0.056(6) 0.059(7) 0.026(5) 0.034(7)
C43 0.069(7) 0.043(5) 0.044(5) 0.014(4) 0.015(5) -0.008(5)
C44 0.139(13) 0.048(6) 0.061(6) -0.004(5) 0.043(8) -0.043(7)
C45 0.103(9) 0.127(9) 0.088(7) 0.018(7) 0.020(6) -0.046(7)
C37 0.114(11) 0.071(7) 0.137(11) 0.061(8) 0.078(9) 0.013(7)
C34 0.090(10) 0.084(8) 0.122(10) 0.053(8) 0.063(8) 0.052(7)
C35 0.109(9) 0.142(9) 0.107(8) -0.045(7) -0.007(7) 0.050(7)
C32 0.141(13) 0.134(11) 0.069(8) -0.010(8) -0.037(8) 0.030(11)
C33 0.177(15) 0.100(10) 0.132(12) -0.038(10) 0.050(11) -0.055(11)
C36 0.173(11) 0.131(10) 0.152(10) -0.009(8) 0.045(8) -0.051(8)

loop_
_atom_type_symbol
_atom_type_description
_atom_type_scat_dispersion_real
_atom_type_scat_dispersion_imag
_atom_type_scat_source
C C 0.0033 0.0016 'International Tables Vol C Tables 4.2.6.8 and 6.1.1.4'
H H 0.0000 0.0000 'International Tables Vol C Tables 4.2.6.8 and 6.1.1.4'
B B 0.0013 0.0007 'International Tables Vol C Tables 4.2.6.8 and 6.1.1.4'
Cl Cl 0.1484 0.1585 'International Tables Vol C Tables 4.2.6.8 and 6.1.1.4'
F F 0.0171 0.0103 'International Tables Vol C Tables 4.2.6.8 and 6.1.1.4'
N N 0.0061 0.0033 'International Tables Vol C Tables 4.2.6.8 and 6.1.1.4'
Os Os -1.2165 7.6030 'International Tables Vol C Tables 4.2.6.8 and 6.1.1.4'
P P 0.1023 0.0942 'International Tables Vol C Tables 4.2.6.8 and 6.1.1.4'

loop_
_geom_angle_atom_site_label_1
_geom_angle_atom_site_label_2
_geom_angle_atom_site_label_3
_geom_angle
C14 C15 C16 120.4(9)
C15 C14 C13 119.3(8)
N2 C42 C47 106.6(6)
N2 C42 C43 109.1(7)
C43 C42 C47 113.3(9)
C4 C3 C2 103.4(5)
C4 C3 C7 108.0(6)
C11 C3 C4 117.9(6)
C11 C3 C2 111.0(6)
C11 C3 C7 114.1(5)
C2 C3 C7 100.6(5)
C323 C322 C321 121.2(7)
C5 C4 C3 126.2(6)
N1 C4 C3 113.7(6)
N1 C4 C5 120.0(7)
C1 C6 Os1 110.0(4)
C7 C6 C1 108.8(6)
C7 C6 Os1 71.4(4)
C12 C11 C3 117.2(7)
C16 C11 C3 123.3(7)
C16 C11 C12 119.4(7)
C25 C26 C21 119.3(8)
N2 C41 Os1 170.7(7)
C311 C312 C313 119.8(7)
C13 C12 C11 121.3(9)
C302 C303 C304 119.6(7)
C305 C304 C303 121.6(8)
C3 C2 P1 131.4(5)
C1 C2 C3 109.9(6)
C1 C2 P1 118.8(6)
C11 C16 C15 119.4(9)
C2 C1 C6 112.3(6)
C325 C324 C323 120.5(8)
C26 C21 C7 120.0(7)
C22 C21 C26 116.7(7)
C22 C21 C7 123.4(7)
C312 C311 C316 119.6(6)
C312 C311 P1 120.7(5)
C316 C311 P1 119.6(6)
C301 C306 C305 119.0(7)
C315 C316 C311 120.3(8)
C321 C326 C325 120.8(7)
C303 C302 C301 118.9(7)
C306 C301 C302 120.8(7)
C306 C301 P1 117.6(5)
C302 C301 P1 121.2(5)
C315 C314 C313 120.1(8)
C24 C25 C26 121.9(8)
C322 C323 C324 118.5(8)
C316 C315 C314 120.0(8)
C12 C13 C14 120.1(9)
C304 C305 C306 120.0(7)
N3 C31 Os1 173.9(8)
C23 C24 C25 119.8(8)
C23 C22 C21 123.4(8)
C322 C321 P1 119.5(5)
C326 C321 C322 119.3(7)
C326 C321 P1 121.1(6)
C3 C7 Os1 108.0(4)
C6 C7 C3 108.2(6)
C6 C7 C21 122.7(6)
C6 C7 Os1 71.2(4)
C21 C7 C3 119.0(6)
C21 C7 Os1 117.9(5)
C24 C23 C22 119.0(9)
C326 C325 C324 119.7(7)
C4 N1 Os1 125.6(5)
C41 N2 C42 168.7(7)
C31 N3 C32 163.0(10)
C2 P1 C311 106.2(3)
C2 P1 C301 111.4(3)
C2 P1 C321 113.7(3)
C311 P1 C301 107.0(3)
C311 P1 C321 110.2(3)
C321 P1 C301 108.2(3)
C6 Os1 C7 37.4(3)
C6 Os1 Cl1 162.40(19)
C6 Os1 Cl2 83.45(19)
C41 Os1 C6 81.7(3)
C41 Os1 C7 113.9(3)
C41 Os1 N1 94.3(3)
C41 Os1 Cl1 81.4(2)
C41 Os1 Cl2 86.7(2)
C31 Os1 C6 115.7(3)
C31 Os1 C41 161.6(3)
C31 Os1 C7 84.5(3)
C31 Os1 N1 89.2(3)
C31 Os1 Cl1 80.6(2)
C31 Os1 Cl2 89.3(2)
C7 Os1 Cl1 159.3(2)
C7 Os1 Cl2 103.62(19)
N1 Os1 C6 98.3(2)
N1 Os1 C7 77.5(2)
N1 Os1 Cl1 87.94(16)
N1 Os1 Cl2 178.09(19)
Cl1 Os1 Cl2 90.60(7)
C314 C313 C312 120.0(9)
Cl3 C100 Cl4 111.9(7)
F1 B1 F4 108.9(7)
F3 B1 F1 110.6(8)
F3 B1 F4 110.7(8)
F3 B1 F5 108.7(8)
F5 B1 F1 109.6(8)
F5 B1 F4 108.3(8)
C45 C46 C47 114.1(11)
C46 C47 C42 110.4(10)
C42 C43 C44 113.3(8)
C45 C44 C43 107.7(11)
C46 C45 C44 113.7(11)
C36 C37 C32 119.5(11)
C33 C34 C35 114.8(11)
C36 C35 C34 118.2(14)
C37 C32 N3 112.6(10)
C33 C32 N3 85.7(12)
C33 C32 C37 110.7(12)
C34 C33 C32 122.1(12)
C37 C36 C35 114.7(15)

loop_
_geom_bond_atom_site_label_1
_geom_bond_atom_site_label_2
_geom_bond_distance
C15 C14 1.375(13)
C15 C16 1.417(11)
C14 C13 1.382(13)
C42 N2 1.471(10)
C42 C47 1.525(12)
C42 C43 1.487(11)
C3 C4 1.546(10)
C3 C11 1.533(9)
C3 C2 1.552(10)
C3 C7 1.602(9)
C322 C323 1.364(10)
C322 C321 1.402(10)
C4 C5 1.512(9)
C4 N1 1.280(9)
C6 C1 1.454(9)
C6 C7 1.412(10)
C6 Os1 2.199(7)
C11 C12 1.381(11)
C11 C16 1.370(11)
C26 C21 1.390(10)
C26 C25 1.388(10)
C41 N2 1.135(9)
C41 Os1 2.006(7)
C312 C311 1.387(11)
C312 C313 1.386(11)
C12 C13 1.375(11)
C303 C304 1.409(11)
C303 C302 1.373(10)
C304 C305 1.346(11)
C2 C1 1.360(10)
C2 P1 1.786(7)
C324 C323 1.401(12)
C324 C325 1.388(13)
C21 C22 1.391(11)
C21 C7 1.490(9)
C311 C316 1.400(9)
C311 P1 1.801(7)
C306 C301 1.391(9)
C306 C305 1.403(10)
C316 C315 1.374(11)
C326 C321 1.367(10)
C326 C325 1.371(11)
C302 C301 1.408(9)
C301 P1 1.804(7)
C314 C315 1.383(13)
C314 C313 1.389(12)
C25 C24 1.355(13)
C31 N3 1.181(12)
C31 Os1 1.971(11)
C24 C23 1.360(13)
C22 C23 1.360(11)
C321 P1 1.802(7)
C7 Os1 2.202(7)
N1 Os1 2.020(6)
N3 C32 1.622(16)
Cl1 Os1 2.4272(18)
Cl2 Os1 2.4343(17)
Cl3 C100 1.729(15)
Cl4 C100 1.740(15)
F1 B1 1.379(10)
F3 B1 1.360(11)
F4 B1 1.395(12)
F5 B1 1.357(11)
C46 C47 1.503(16)
C46 C45 1.468(19)
C43 C44 1.544(13)
C44 C45 1.527(19)
C37 C32 1.571(18)
C37 C36 1.35(2)
C34 C35 1.533(19)
C34 C33 1.396(18)
C35 C36 1.395(15)
C32 C33 1.421(14)
